data_1512378
loop_
_publ_author_name
'Shi, Yi-Ming'
'Wang, Xin-Bo'
'Li, Xiao-Nian'
'Luo, Xiao'
'Shen, Zi-Ying'
'Wang, Yi-Ping'
'Xiao, Wei-Lie'
'Sun, Han-Dong'

_publ_section_title
;
 Lancolides, Antiplatelet Aggregation Nortriterpenoids with
 Tricyclo[6.3.0.0(2,11)]undecane-Bridged System from Schisandra
 lancifolia.
;
_journal_issue 19
_journal_name_full 'Organic letters'
_journal_page_first 5068
_journal_page_last 5071
_journal_paper_doi 10.1021/ol402414z
_journal_volume 15
_journal_year 2013
_chemical_absolute_configuration ad
_chemical_formula_moiety 'C29 H32 O11'
_chemical_formula_sum 'C29 H32 O11'
_chemical_formula_weight 556.55
_chemical_name_systematic
; 
 ? 
;
_space_group_IT_number 19
_symmetry_cell_setting orthorhombic
_symmetry_space_group_name_Hall 'P 2ac 2ab'
_symmetry_space_group_name_H-M 'P 21 21 21'
_atom_sites_solution_hydrogens geom
_atom_sites_solution_primary direct
_atom_sites_solution_secondary difmap
_audit_creation_method SHELXL-97
_cell_angle_alpha 90.00
_cell_angle_beta 90.00
_cell_angle_gamma 90.00
_cell_formula_units_Z 4
_cell_length_a 8.0497(4)
_cell_length_b 15.5432(8)
_cell_length_c 21.3767(11)
_cell_measurement_reflns_used 9977
_cell_measurement_temperature 100(2)
_cell_measurement_theta_max 69.22
_cell_measurement_theta_min 6.53
_cell_volume 2674.6(2)
_computing_cell_refinement 'Bruker SAINT'
_computing_data_collection 'Bruker APEX2'
_computing_data_reduction 'Bruker SAINT'
_computing_molecular_graphics 'Bruker SHELXTL'
_computing_publication_material 'Bruker SHELXTL'
_computing_structure_refinement 'SHELXL-97 (Sheldrick, 2008)'
_computing_structure_solution 'SHELXS-97 (Sheldrick, 2008)'
_diffrn_ambient_temperature 100(2)
_diffrn_measured_fraction_theta_full 0.963
_diffrn_measured_fraction_theta_max 0.963
_diffrn_measurement_device_type 'Bruker APEX-II CCD'
_diffrn_measurement_method '\f and \w scans'
_diffrn_radiation_monochromator graphite
_diffrn_radiation_source 'fine-focus sealed tube'
_diffrn_radiation_type CuK\a
_diffrn_radiation_wavelength 1.54178
_diffrn_reflns_av_R_equivalents 0.0370
_diffrn_reflns_av_sigmaI/netI 0.0456
_diffrn_reflns_limit_h_max 9
_diffrn_reflns_limit_h_min -8
_diffrn_reflns_limit_k_max 18
_diffrn_reflns_limit_k_min -18
_diffrn_reflns_limit_l_max 25
_diffrn_reflns_limit_l_min -23
_diffrn_reflns_number 12677
_diffrn_reflns_theta_full 69.62
_diffrn_reflns_theta_max 69.62
_diffrn_reflns_theta_min 6.19
_exptl_absorpt_coefficient_mu 0.893
_exptl_absorpt_correction_T_max 0.7754
_exptl_absorpt_correction_T_min 0.4137
_exptl_absorpt_correction_type multi-scan
_exptl_absorpt_process_details sadabs
_exptl_crystal_colour colourless
_exptl_crystal_density_diffrn 1.382
_exptl_crystal_density_method 'not measured'
_exptl_crystal_description block
_exptl_crystal_F_000 1176
_exptl_crystal_size_max 1.20
_exptl_crystal_size_mid 0.60
_exptl_crystal_size_min 0.30
_refine_diff_density_max 0.230
_refine_diff_density_min -0.249
_refine_diff_density_rms 0.052
_refine_ls_abs_structure_details 'Flack H D (1983), Acta Cryst. A39, 876-881'
_refine_ls_abs_structure_Flack 0.16(13)
_refine_ls_extinction_coef 0.0070(4)
_refine_ls_extinction_expression Fc^*^=kFc[1+0.001xFc^2^\l^3^/sin(2\q)]^-1/4^
_refine_ls_extinction_method SHELXL
_refine_ls_goodness_of_fit_ref 1.087
_refine_ls_hydrogen_treatment constr
_refine_ls_matrix_type full
_refine_ls_number_parameters 370
_refine_ls_number_reflns 4768
_refine_ls_number_restraints 0
_refine_ls_restrained_S_all 1.087
_refine_ls_R_factor_all 0.0366
_refine_ls_R_factor_gt 0.0366
_refine_ls_shift/su_max 0.001
_refine_ls_shift/su_mean 0.000
_refine_ls_structure_factor_coef Fsqd
_refine_ls_weighting_details 'calc w=1/[\s^2^(Fo^2^)+(0.0414P)^2^+1.0555P] where P=(Fo^2^+2Fc^2^)/3'
_refine_ls_weighting_scheme calc
_refine_ls_wR_factor_gt 0.0920
_refine_ls_wR_factor_ref 0.0920
_reflns_number_gt 4765
_reflns_number_total 4768
_reflns_threshold_expression >2sigma(I)
_cod_data_source_file ol402414z_si_002.cif
_cod_data_source_block Lancolide_A
_cod_depositor_comments
;
The following automatic conversions were performed:

'_symmetry_cell_setting' value 'Orthorhombic' changed to
'orthorhombic' according to
/home/saulius/struct/CIF-dictionaries/cif_core.dic dictionary named
'cif_core.dic' version 2.4.2 from 2011-04-26.

Automatic conversion script
Id: cif_fix_values 1891 2012-01-12 08:04:46Z andrius 
;
_cod_database_code 1512378

loop_
_symmetry_equiv_pos_as_xyz
'x, y, z'
'x+1/2, -y+1/2, -z'
'-x, y+1/2, -z+1/2'
'-x+1/2, -y, z+1/2'

loop_
_atom_site_label
_atom_site_type_symbol
_atom_site_fract_x
_atom_site_fract_y
_atom_site_fract_z
_atom_site_U_iso_or_equiv
_atom_site_adp_type
_atom_site_occupancy
_atom_site_symmetry_multiplicity
_atom_site_calc_flag
_atom_site_refinement_flags
O10 O 0.74364(15) 0.45144(8) 0.92129(6) 0.0170(3) Uani 1 1 d .
O19 O 0.93418(15) 0.57549(8) 0.98491(6) 0.0162(3) Uani 1 1 d .
H19 H 1.0105 0.5989 0.9642 0.024 Uiso 1 1 calc R
O7 O 0.78741(14) 0.68436(8) 0.93908(6) 0.0148(3) Uani 1 1 d .
O9 O 0.53445(14) 0.52160(8) 1.00367(5) 0.0125(3) Uani 1 1 d .
O15 O 0.26452(15) 0.49064(8) 0.97819(6) 0.0163(3) Uani 1 1 d .
H15 H 0.2213 0.4552 1.0030 0.024 Uiso 1 1 calc R
O12 O 0.69752(17) 0.57049(9) 1.18265(6) 0.0197(3) Uani 1 1 d .
H12 H 0.6729 0.5338 1.2100 0.030 Uiso 1 1 calc R
O23 O 0.88666(16) 0.43134(8) 1.08377(6) 0.0172(3) Uani 1 1 d .
O14 O 0.24080(15) 0.66505(8) 0.95287(6) 0.0169(3) Uani 1 1 d .
O1 O 0.78387(15) 0.53005(9) 0.79192(6) 0.0200(3) Uani 1 1 d .
C29 C 0.5245(3) 0.57635(16) 0.74872(9) 0.0283(5) Uani 1 1 d .
H29A H 0.5761 0.6333 0.7460 0.042 Uiso 1 1 calc R
H29B H 0.4054 0.5828 0.7569 0.042 Uiso 1 1 calc R
H29C H 0.5405 0.5456 0.7092 0.042 Uiso 1 1 calc R
C4 C 0.6048(2) 0.52546(13) 0.80188(8) 0.0202(4) Uani 1 1 d .
C5 C 0.5813(2) 0.56478(12) 0.86792(8) 0.0154(4) Uani 1 1 d .
H5 H 0.4837 0.5380 0.8893 0.018 Uiso 1 1 calc R
C10 C 0.7431(2) 0.54041(12) 0.90170(8) 0.0140(3) Uani 1 1 d .
C19 C 0.7828(2) 0.59717(12) 0.95947(8) 0.0136(4) Uani 1 1 d .
C9 C 0.6382(2) 0.59679(11) 1.00959(8) 0.0123(3) Uani 1 1 d .
C11 C 0.7059(2) 0.60377(11) 1.07703(8) 0.0137(3) Uani 1 1 d .
H11A H 0.8232 0.5846 1.0772 0.016 Uiso 1 1 calc R
H11B H 0.7043 0.6650 1.0897 0.016 Uiso 1 1 calc R
C12 C 0.6102(2) 0.55143(12) 1.12588(8) 0.0153(4) Uani 1 1 d .
C22 C 0.6039(2) 0.45428(12) 1.11548(7) 0.0155(4) Uani 1 1 d .
C23 C 0.7266(2) 0.40182(12) 1.09834(8) 0.0157(4) Uani 1 1 d .
C24 C 0.7250(2) 0.30962(12) 1.08844(8) 0.0173(4) Uani 1 1 d .
H24 H 0.6324 0.2729 1.0952 0.021 Uiso 1 1 calc R
C25 C 0.8753(2) 0.28418(12) 1.06816(8) 0.0180(4) Uani 1 1 d .
C27 C 0.9411(2) 0.19898(13) 1.04886(10) 0.0236(4) Uani 1 1 d .
H27A H 0.8783 0.1534 1.0699 0.035 Uiso 1 1 calc R
H27B H 1.0586 0.1948 1.0605 0.035 Uiso 1 1 calc R
H27C H 0.9299 0.1925 1.0035 0.035 Uiso 1 1 calc R
O3 O 0.90274(19) 0.33452(10) 0.91337(7) 0.0296(3) Uani 1 1 d .
C3 C 0.8815(2) 0.40887(13) 0.90095(8) 0.0202(4) Uani 1 1 d .
C7 C 0.6163(2) 0.70636(11) 0.92773(8) 0.0149(3) Uani 1 1 d .
H7 H 0.6039 0.7702 0.9244 0.018 Uiso 1 1 calc R
C8 C 0.5297(2) 0.67343(11) 0.98735(8) 0.0140(3) Uani 1 1 d .
H8 H 0.5273 0.7195 1.0200 0.017 Uiso 1 1 calc R
C15 C 0.3639(2) 0.54621(11) 1.01082(8) 0.0129(3) Uani 1 1 d .
C16 C 0.3112(2) 0.56000(12) 1.07830(8) 0.0152(3) Uani 1 1 d .
H16 H 0.2075 0.5952 1.0809 0.018 Uiso 1 1 calc R
C13 C 0.4258(2) 0.57838(12) 1.13313(8) 0.0161(4) Uani 1 1 d .
C17 C 0.3225(2) 0.49694(13) 1.13231(8) 0.0175(4) Uani 1 1 d .
H17 H 0.2256 0.4944 1.1615 0.021 Uiso 1 1 calc R
C20 C 0.4326(2) 0.41802(12) 1.12907(8) 0.0178(4) Uani 1 1 d .
H20 H 0.3962 0.3799 1.0940 0.021 Uiso 1 1 calc R
C26 C 0.9771(2) 0.36186(12) 1.06401(8) 0.0166(4) Uani 1 1 d .
O26 O 1.11887(16) 0.36948(9) 1.04658(7) 0.0224(3) Uani 1 1 d .
C21 C 0.4243(2) 0.36863(13) 1.19153(9) 0.0240(4) Uani 1 1 d .
H21A H 0.4497 0.4079 1.2261 0.036 Uiso 1 1 calc R
H21B H 0.5055 0.3216 1.1911 0.036 Uiso 1 1 calc R
H21C H 0.3125 0.3449 1.1972 0.036 Uiso 1 1 calc R
C18 C 0.3875(3) 0.65510(13) 1.17401(8) 0.0214(4) Uani 1 1 d .
H18A H 0.2669 0.6610 1.1785 0.032 Uiso 1 1 calc R
H18B H 0.4329 0.7072 1.1547 0.032 Uiso 1 1 calc R
H18C H 0.4379 0.6468 1.2153 0.032 Uiso 1 1 calc R
C14 C 0.3607(2) 0.63507(12) 0.97934(8) 0.0138(4) Uani 1 1 d .
C6 C 0.5635(2) 0.66377(12) 0.86665(8) 0.0165(4) Uani 1 1 d .
H6A H 0.6319 0.6870 0.8321 0.020 Uiso 1 1 calc R
H6B H 0.4462 0.6787 0.8579 0.020 Uiso 1 1 calc R
C1 C 0.8747(2) 0.54401(13) 0.84888(8) 0.0170(4) Uani 1 1 d .
H1 H 0.9363 0.5999 0.8485 0.020 Uiso 1 1 calc R
C2 C 0.9879(2) 0.46857(13) 0.86196(8) 0.0212(4) Uani 1 1 d .
H2A H 1.0879 0.4870 0.8854 0.025 Uiso 1 1 calc R
H2B H 1.0232 0.4404 0.8226 0.025 Uiso 1 1 calc R
C30 C 0.5450(3) 0.43246(15) 0.79889(9) 0.0282(5) Uani 1 1 d .
H30A H 0.5745 0.4077 0.7582 0.042 Uiso 1 1 calc R
H30B H 0.4241 0.4308 0.8042 0.042 Uiso 1 1 calc R
H30C H 0.5980 0.3991 0.8323 0.042 Uiso 1 1 calc R

loop_
_atom_site_aniso_label
_atom_site_aniso_U_11
_atom_site_aniso_U_22
_atom_site_aniso_U_33
_atom_site_aniso_U_23
_atom_site_aniso_U_13
_atom_site_aniso_U_12
O10 0.0167(6) 0.0179(6) 0.0165(6) -0.0029(5) 0.0017(5) -0.0003(5)
O19 0.0110(6) 0.0233(6) 0.0144(6) 0.0011(5) -0.0007(4) -0.0010(5)
O7 0.0114(6) 0.0178(6) 0.0153(6) 0.0018(5) -0.0001(4) -0.0024(5)
O9 0.0095(6) 0.0153(6) 0.0126(5) -0.0001(4) 0.0000(4) -0.0006(4)
O15 0.0132(6) 0.0179(6) 0.0177(6) 0.0015(5) -0.0008(5) -0.0020(5)
O12 0.0256(7) 0.0233(7) 0.0101(6) 0.0011(5) -0.0025(5) -0.0001(6)
O23 0.0141(6) 0.0175(6) 0.0200(6) 0.0015(5) 0.0001(5) 0.0003(5)
O14 0.0132(6) 0.0198(6) 0.0176(6) 0.0011(5) -0.0001(5) 0.0016(5)
O1 0.0161(7) 0.0334(7) 0.0105(6) -0.0044(5) 0.0012(5) -0.0010(5)
C29 0.0237(10) 0.0487(13) 0.0125(8) -0.0041(9) -0.0042(7) 0.0072(9)
C4 0.0152(9) 0.0323(11) 0.0132(8) -0.0036(7) -0.0006(7) -0.0007(8)
C5 0.0129(8) 0.0227(9) 0.0106(7) -0.0014(7) -0.0007(6) -0.0021(7)
C10 0.0106(8) 0.0187(9) 0.0125(8) -0.0012(6) 0.0015(6) -0.0006(7)
C19 0.0115(8) 0.0186(9) 0.0108(7) -0.0007(6) 0.0017(6) -0.0004(7)
C9 0.0113(8) 0.0154(8) 0.0100(7) -0.0019(6) 0.0000(6) -0.0013(7)
C11 0.0144(8) 0.0173(8) 0.0095(7) -0.0008(6) -0.0022(6) -0.0011(7)
C12 0.0177(8) 0.0183(9) 0.0098(7) -0.0002(6) -0.0013(6) 0.0018(7)
C22 0.0170(9) 0.0197(9) 0.0097(7) 0.0044(6) -0.0016(6) 0.0017(7)
C23 0.0142(9) 0.0208(9) 0.0122(7) 0.0029(6) -0.0013(6) -0.0022(7)
C24 0.0156(9) 0.0192(9) 0.0173(8) 0.0029(7) -0.0012(6) -0.0026(7)
C25 0.0171(8) 0.0202(9) 0.0166(8) 0.0022(7) -0.0026(7) -0.0005(7)
C27 0.0220(10) 0.0187(9) 0.0303(10) -0.0027(8) 0.0014(8) 0.0006(8)
O3 0.0291(8) 0.0248(8) 0.0348(8) -0.0014(6) 0.0028(6) 0.0102(6)
C3 0.0164(9) 0.0262(11) 0.0181(8) -0.0054(7) -0.0017(7) 0.0057(8)
C7 0.0120(8) 0.0171(8) 0.0156(8) 0.0027(7) 0.0003(7) -0.0026(7)
C8 0.0150(8) 0.0162(8) 0.0108(7) -0.0001(7) -0.0010(6) 0.0010(7)
C15 0.0093(8) 0.0164(8) 0.0129(7) -0.0017(7) 0.0006(6) 0.0002(6)
C16 0.0116(8) 0.0191(9) 0.0148(8) 0.0000(7) 0.0022(6) 0.0019(7)
C13 0.0187(9) 0.0195(9) 0.0102(7) 0.0020(6) 0.0020(6) 0.0019(7)
C17 0.0152(8) 0.0238(10) 0.0134(8) 0.0028(7) 0.0031(6) 0.0029(7)
C20 0.0160(9) 0.0204(9) 0.0169(8) 0.0011(7) 0.0018(7) 0.0015(7)
C26 0.0145(8) 0.0187(9) 0.0167(8) 0.0022(7) -0.0022(7) 0.0024(7)
O26 0.0153(6) 0.0203(7) 0.0314(7) 0.0027(6) 0.0023(5) -0.0010(5)
C21 0.0221(10) 0.0251(10) 0.0247(9) 0.0102(8) 0.0055(7) 0.0015(8)
C18 0.0249(10) 0.0245(10) 0.0149(8) -0.0009(7) 0.0019(7) 0.0069(8)
C14 0.0128(8) 0.0189(9) 0.0097(7) -0.0034(6) 0.0017(6) 0.0020(7)
C6 0.0134(8) 0.0242(9) 0.0120(8) 0.0032(7) 0.0002(6) -0.0011(7)
C1 0.0144(8) 0.0258(10) 0.0109(8) -0.0048(7) 0.0013(7) -0.0030(7)
C2 0.0160(9) 0.0309(11) 0.0169(8) -0.0051(7) 0.0024(7) 0.0036(8)
C30 0.0284(10) 0.0364(12) 0.0197(9) -0.0125(8) 0.0028(8) -0.0081(9)

loop_
_atom_type_symbol
_atom_type_description
_atom_type_scat_dispersion_real
_atom_type_scat_dispersion_imag
_atom_type_scat_source
C C 0.0181 0.0091 'International Tables Vol C Tables 4.2.6.8 and 6.1.1.4'
H H 0.0000 0.0000 'International Tables Vol C Tables 4.2.6.8 and 6.1.1.4'
O O 0.0492 0.0322 'International Tables Vol C Tables 4.2.6.8 and 6.1.1.4'

loop_
_geom_angle_atom_site_label_1
_geom_angle_atom_site_label_2
_geom_angle_atom_site_label_3
_geom_angle
C3 O10 C10 111.99(14)
C19 O19 H19 109.5
C19 O7 C7 104.65(12)
C15 O9 C9 109.22(12)
C15 O15 H15 109.5
C12 O12 H12 109.5
C26 O23 C23 107.41(14)
C1 O1 C4 112.75(13)
C4 C29 H29A 109.5
C4 C29 H29B 109.5
H29A C29 H29B 109.5
C4 C29 H29C 109.5
H29A C29 H29C 109.5
H29B C29 H29C 109.5
O1 C4 C30 110.61(16)
O1 C4 C29 106.50(15)
C30 C4 C29 109.04(17)
O1 C4 C5 103.52(13)
C30 C4 C5 111.95(15)
C29 C4 C5 114.95(16)
C10 C5 C6 109.41(14)
C10 C5 C4 103.16(14)
C6 C5 C4 112.83(15)
C10 C5 H5 110.4
C6 C5 H5 110.4
C4 C5 H5 110.4
O10 C10 C5 111.99(14)
O10 C10 C1 104.12(14)
C5 C10 C1 103.18(13)
O10 C10 C19 108.25(13)
C5 C10 C19 114.11(14)
C1 C10 C19 114.77(14)
O19 C19 O7 109.33(14)
O19 C19 C10 110.96(14)
O7 C19 C10 107.63(13)
O19 C19 C9 112.51(14)
O7 C19 C9 103.30(13)
C10 C19 C9 112.68(14)
O9 C9 C11 110.08(14)
O9 C9 C8 105.61(13)
C11 C9 C8 115.50(14)
O9 C9 C19 111.70(13)
C11 C9 C19 111.85(14)
C8 C9 C19 101.75(13)
C12 C11 C9 114.91(14)
C12 C11 H11A 108.5
C9 C11 H11A 108.5
C12 C11 H11B 108.5
C9 C11 H11B 108.5
H11A C11 H11B 107.5
O12 C12 C22 110.12(14)
O12 C12 C11 102.75(14)
C22 C12 C11 116.27(15)
O12 C12 C13 109.21(14)
C22 C12 C13 104.47(15)
C11 C12 C13 113.98(14)
C23 C22 C20 119.92(17)
C23 C22 C12 128.36(17)
C20 C22 C12 111.69(15)
C22 C23 O23 122.82(17)
C22 C23 C24 129.73(17)
O23 C23 C24 107.41(15)
C25 C24 C23 109.28(16)
C25 C24 H24 125.4
C23 C24 H24 125.4
C24 C25 C26 106.35(16)
C24 C25 C27 132.30(18)
C26 C25 C27 121.28(17)
C25 C27 H27A 109.5
C25 C27 H27B 109.5
H27A C27 H27B 109.5
C25 C27 H27C 109.5
H27A C27 H27C 109.5
H27B C27 H27C 109.5
O3 C3 O10 120.91(18)
O3 C3 C2 129.26(18)
O10 C3 C2 109.81(16)
O7 C7 C6 107.93(14)
O7 C7 C8 102.38(13)
C6 C7 C8 115.99(14)
O7 C7 H7 110.1
C6 C7 H7 110.1
C8 C7 H7 110.1
C14 C8 C7 116.72(14)
C14 C8 C9 103.96(14)
C7 C8 C9 104.72(14)
C14 C8 H8 110.3
C7 C8 H8 110.3
C9 C8 H8 110.3
O15 C15 O9 109.70(13)
O15 C15 C16 114.21(14)
O9 C15 C16 113.97(14)
O15 C15 C14 109.53(13)
O9 C15 C14 102.08(13)
C16 C15 C14 106.52(13)
C17 C16 C13 59.86(12)
C17 C16 C15 127.95(15)
C13 C16 C15 126.16(15)
C17 C16 H16 111.2
C13 C16 H16 111.2
C15 C16 H16 111.2
C18 C13 C17 123.67(16)
C18 C13 C16 118.10(16)
C17 C13 C16 60.02(11)
C18 C13 C12 117.82(16)
C17 C13 C12 107.39(15)
C16 C13 C12 116.98(14)
C13 C17 C20 110.84(14)
C13 C17 C16 60.12(12)
C20 C17 C16 121.55(15)
C13 C17 H17 117.0
C20 C17 H17 117.0
C16 C17 H17 117.0
C17 C20 C22 103.86(15)
C17 C20 C21 109.76(15)
C22 C20 C21 112.97(15)
C17 C20 H20 110.0
C22 C20 H20 110.0
C21 C20 H20 110.0
O26 C26 O23 121.40(17)
O26 C26 C25 129.08(18)
O23 C26 C25 109.52(15)
C20 C21 H21A 109.5
C20 C21 H21B 109.5
H21A C21 H21B 109.5
C20 C21 H21C 109.5
H21A C21 H21C 109.5
H21B C21 H21C 109.5
C13 C18 H18A 109.5
C13 C18 H18B 109.5
H18A C18 H18B 109.5
C13 C18 H18C 109.5
H18A C18 H18C 109.5
H18B C18 H18C 109.5
O14 C14 C8 128.66(17)
O14 C14 C15 124.30(16)
C8 C14 C15 107.04(14)
C7 C6 C5 113.04(14)
C7 C6 H6A 109.0
C5 C6 H6A 109.0
C7 C6 H6B 109.0
C5 C6 H6B 109.0
H6A C6 H6B 107.8
O1 C1 C2 110.27(15)
O1 C1 C10 105.33(14)
C2 C1 C10 104.45(15)
O1 C1 H1 112.1
C2 C1 H1 112.1
C10 C1 H1 112.1
C1 C2 C3 103.66(15)
C1 C2 H2A 111.0
C3 C2 H2A 111.0
C1 C2 H2B 111.0
C3 C2 H2B 111.0
H2A C2 H2B 109.0
C4 C30 H30A 109.5
C4 C30 H30B 109.5
H30A C30 H30B 109.5
C4 C30 H30C 109.5
H30A C30 H30C 109.5
H30B C30 H30C 109.5

loop_
_geom_bond_atom_site_label_1
_geom_bond_atom_site_label_2
_geom_bond_distance
O10 C3 1.363(2)
O10 C10 1.445(2)
O19 C19 1.376(2)
O19 H19 0.8400
O7 C19 1.424(2)
O7 C7 1.440(2)
O9 C15 1.433(2)
O9 C9 1.442(2)
O15 C15 1.368(2)
O15 H15 0.8400
O12 C12 1.433(2)
O12 H12 0.8400
O23 C26 1.369(2)
O23 C23 1.403(2)
O14 C14 1.212(2)
O1 C1 1.437(2)
O1 C4 1.459(2)
C29 C4 1.528(3)
C29 H29A 0.9800
C29 H29B 0.9800
C29 H29C 0.9800
C4 C30 1.525(3)
C4 C5 1.550(2)
C5 C10 1.537(2)
C5 C6 1.545(3)
C5 H5 1.0000
C10 C1 1.549(2)
C10 C19 1.551(2)
C19 C9 1.582(2)
C9 C11 1.545(2)
C9 C8 1.552(2)
C11 C12 1.532(2)
C11 H11A 0.9900
C11 H11B 0.9900
C12 C22 1.527(2)
C12 C13 1.550(2)
C22 C23 1.332(3)
C22 C20 1.517(3)
C23 C24 1.449(3)
C24 C25 1.344(3)
C24 H24 0.9500
C25 C26 1.462(3)
C25 C27 1.485(3)
C27 H27A 0.9800
C27 H27B 0.9800
C27 H27C 0.9800
O3 C3 1.198(3)
C3 C2 1.513(3)
C7 C6 1.524(2)
C7 C8 1.540(2)
C7 H7 1.0000
C8 C14 1.495(2)
C8 H8 1.0000
C15 C16 1.519(2)
C15 C14 1.536(2)
C16 C17 1.517(2)
C16 C13 1.519(2)
C16 H16 1.0000
C13 C18 1.510(3)
C13 C17 1.515(3)
C17 C20 1.515(3)
C17 H17 1.0000
C20 C21 1.542(2)
C20 H20 1.0000
C26 O26 1.206(2)
C21 H21A 0.9800
C21 H21B 0.9800
C21 H21C 0.9800
C18 H18A 0.9800
C18 H18B 0.9800
C18 H18C 0.9800
C6 H6A 0.9900
C6 H6B 0.9900
C1 C2 1.511(3)
C1 H1 1.0000
C2 H2A 0.9900
C2 H2B 0.9900
C30 H30A 0.9800
C30 H30B 0.9800
C30 H30C 0.9800

loop_
_geom_hbond_atom_site_label_D
_geom_hbond_atom_site_label_H
_geom_hbond_atom_site_label_A
_geom_hbond_distance_DH
_geom_hbond_distance_HA
_geom_hbond_distance_DA
_geom_hbond_angle_DHA
_geom_hbond_site_symmetry_A
O19 H19 O14 0.84 2.13 2.9152(18) 154.7 1_655
O15 H15 O26 0.84 1.82 2.6568(18) 171.5 1_455
O12 H12 O1 0.84 2.04 2.8145(18) 152.4 4_665

loop_
_geom_torsion_atom_site_label_1
_geom_torsion_atom_site_label_2
_geom_torsion_atom_site_label_3
_geom_torsion_atom_site_label_4
_geom_torsion
C1 O1 C4 C30 -103.61(17)
C1 O1 C4 C29 138.04(16)
C1 O1 C4 C5 16.5(2)
O1 C4 C5 C10 -31.17(18)
C30 C4 C5 C10 87.99(18)
C29 C4 C5 C10 -146.89(17)
O1 C4 C5 C6 86.79(17)
C30 C4 C5 C6 -154.06(16)
C29 C4 C5 C6 -28.9(2)
C3 O10 C10 C5 127.18(15)
C3 O10 C10 C1 16.38(18)
C3 O10 C10 C19 -106.16(15)
C6 C5 C10 O10 162.42(13)
C4 C5 C10 O10 -77.26(16)
C6 C5 C10 C1 -86.19(17)
C4 C5 C10 C1 34.13(18)
C6 C5 C10 C19 39.00(19)
C4 C5 C10 C19 159.32(14)
C7 O7 C19 O19 -166.58(13)
C7 O7 C19 C10 72.80(15)
C7 O7 C19 C9 -46.60(15)
O10 C10 C19 O19 58.51(17)
C5 C10 C19 O19 -176.08(14)
C1 C10 C19 O19 -57.28(19)
O10 C10 C19 O7 178.09(12)
C5 C10 C19 O7 -56.49(18)
C1 C10 C19 O7 62.31(18)
O10 C10 C19 C9 -68.68(17)
C5 C10 C19 C9 56.74(19)
C1 C10 C19 C9 175.53(15)
C15 O9 C9 C11 96.91(15)
C15 O9 C9 C8 -28.41(16)
C15 O9 C9 C19 -138.21(14)
O19 C19 C9 O9 -103.99(16)
O7 C19 C9 O9 138.22(13)
C10 C19 C9 O9 22.4(2)
O19 C19 C9 C11 19.9(2)
O7 C19 C9 C11 -97.89(16)
C10 C19 C9 C11 146.25(15)
O19 C19 C9 C8 143.75(14)
O7 C19 C9 C8 25.97(16)
C10 C19 C9 C8 -89.89(16)
O9 C9 C11 C12 -18.8(2)
C8 C9 C11 C12 100.70(18)
C19 C9 C11 C12 -143.55(15)
C9 C11 C12 O12 -179.42(14)
C9 C11 C12 C22 60.3(2)
C9 C11 C12 C13 -61.4(2)
O12 C12 C22 C23 -72.8(2)
C11 C12 C22 C23 43.5(2)
C13 C12 C22 C23 170.05(17)
O12 C12 C22 C20 105.49(16)
C11 C12 C22 C20 -138.22(15)
C13 C12 C22 C20 -11.67(18)
C20 C22 C23 O23 178.55(14)
C12 C22 C23 O23 -3.3(3)
C20 C22 C23 C24 1.4(3)
C12 C22 C23 C24 179.61(17)
C26 O23 C23 C22 -175.79(16)
C26 O23 C23 C24 1.87(18)
C22 C23 C24 C25 176.73(18)
O23 C23 C24 C25 -0.7(2)
C23 C24 C25 C26 -0.7(2)
C23 C24 C25 C27 -177.56(19)
C10 O10 C3 O3 179.46(17)
C10 O10 C3 C2 -2.02(19)
C19 O7 C7 C6 -75.13(15)
C19 O7 C7 C8 47.73(15)
O7 C7 C8 C14 -143.20(15)
C6 C7 C8 C14 -26.0(2)
O7 C7 C8 C9 -28.91(16)
C6 C7 C8 C9 88.33(17)
O9 C9 C8 C14 8.19(16)
C11 C9 C8 C14 -113.69(15)
C19 C9 C8 C14 124.95(14)
O9 C9 C8 C7 -114.78(14)
C11 C9 C8 C7 123.34(15)
C19 C9 C8 C7 1.98(16)
C9 O9 C15 O15 151.87(13)
C9 O9 C15 C16 -78.65(17)
C9 O9 C15 C14 35.77(15)
O15 C15 C16 C17 70.7(2)
O9 C15 C16 C17 -56.4(2)
C14 C15 C16 C17 -168.20(17)
O15 C15 C16 C13 148.11(17)
O9 C15 C16 C13 20.9(2)
C14 C15 C16 C13 -90.84(19)
C17 C16 C13 C18 -114.68(18)
C15 C16 C13 C18 128.16(19)
C15 C16 C13 C17 -117.2(2)
C17 C16 C13 C12 95.36(17)
C15 C16 C13 C12 -21.8(3)
O12 C12 C13 C18 32.2(2)
C22 C12 C13 C18 150.00(15)
C11 C12 C13 C18 -82.04(19)
O12 C12 C13 C17 -113.09(15)
C22 C12 C13 C17 4.69(17)
C11 C12 C13 C17 132.66(15)
O12 C12 C13 C16 -177.75(15)
C22 C12 C13 C16 -59.96(19)
C11 C12 C13 C16 68.0(2)
C18 C13 C17 C20 -139.11(17)
C16 C13 C17 C20 115.27(16)
C12 C13 C17 C20 3.67(18)
C18 C13 C17 C16 105.62(19)
C12 C13 C17 C16 -111.60(15)
C15 C16 C17 C13 114.4(2)
C13 C16 C17 C20 -97.40(18)
C15 C16 C17 C20 17.0(3)
C13 C17 C20 C22 -10.43(18)
C16 C17 C20 C22 56.5(2)
C13 C17 C20 C21 110.62(17)
C16 C17 C20 C21 177.55(16)
C23 C22 C20 C17 -167.82(15)
C12 C22 C20 C17 13.73(18)
C23 C22 C20 C21 73.3(2)
C12 C22 C20 C21 -105.14(17)
C23 O23 C26 O26 177.71(16)
C23 O23 C26 C25 -2.31(18)
C24 C25 C26 O26 -178.15(18)
C27 C25 C26 O26 -0.8(3)
C24 C25 C26 O23 1.87(19)
C27 C25 C26 O23 179.19(16)
C7 C8 C14 O14 -51.4(2)
C9 C8 C14 O14 -166.16(16)
C7 C8 C14 C15 127.67(15)
C9 C8 C14 C15 12.94(16)
O15 C15 C14 O14 33.5(2)
O9 C15 C14 O14 149.72(16)
C16 C15 C14 O14 -90.49(19)
O15 C15 C14 C8 -145.65(14)
O9 C15 C14 C8 -29.44(16)
C16 C15 C14 C8 90.36(15)
O7 C7 C6 C5 59.16(18)
C8 C7 C6 C5 -55.0(2)
C10 C5 C6 C7 -40.30(19)
C4 C5 C6 C7 -154.52(15)
C4 O1 C1 C2 117.32(17)
C4 O1 C1 C10 5.2(2)
O10 C10 C1 O1 92.33(16)
C5 C10 C1 O1 -24.77(18)
C19 C10 C1 O1 -149.53(15)
O10 C10 C1 C2 -23.89(17)
C5 C10 C1 C2 -140.98(15)
C19 C10 C1 C2 94.26(18)
O1 C1 C2 C3 -90.26(16)
C10 C1 C2 C3 22.46(18)
O3 C3 C2 C1 164.8(2)
O10 C3 C2 C1 -13.57(19)
